data_2004347
loop_
_publ_author_name
'Smith, G.'
'Lynch, D. E.'
'Byriel, K. A.'
'Kennard, C. H. L.'

_publ_section_title
;
 Molecular Co-Crystals of Carboxylic Acids. 23. The 1:1 Adducts of
 3-Amino-1<i>H</i>-1,2,4-triazole with 5-Nitrosalicylic Acid and
 3,5-Dinitrosalicylic Acid
;
_journal_issue 1
_journal_name_full 'Acta Crystallographica Section C'
_journal_page_first 231
_journal_page_last 235
_journal_paper_doi 10.1107/S0108270195010602
_journal_volume 52
_journal_year 1996
_chemical_formula_moiety 'C2 H5 N4 1+ , C7 H3 N2 O7 1-'
_chemical_formula_sum 'C9 H8 N6 O7'
_chemical_formula_weight 312.2
_space_group_IT_number 33
_symmetry_cell_setting orthorhombic
_symmetry_space_group_name_Hall 'P 2c -2n'
_symmetry_space_group_name_H-M 'P n a 21'
_atom_type_scat_source IntTabIV
_cell_angle_alpha 90
_cell_angle_beta 90
_cell_angle_gamma 90
_cell_formula_units_Z 4
_cell_length_a 24.070(5)
_cell_length_b 4.332(3)
_cell_length_c 11.8298(5)
_cell_measurement_reflns_used 25
_cell_measurement_temperature 298(2)
_cell_measurement_theta_max 14
_cell_measurement_theta_min 6
_cell_volume 1233.5(9)
_computing_cell_refinement MolEN
_computing_data_collection 'MolEN (Fair, 1990)'
_computing_data_reduction 'Xtal3.2 (Hall, Flack & Stewart, 1992)'
_computing_molecular_graphics 'PLATON92 (Spek, 1990)'
_computing_structure_refinement 'SHELXL93 (Sheldrick, 1993)'
_computing_structure_solution 'SHELXS86 (Sheldrick, 1985)'
_diffrn_measurement_device 'Enraf-Nonius CAD-4'
_diffrn_measurement_method \w/2\q
_diffrn_radiation_type MoK\a
_diffrn_radiation_wavelength 0.71073
_diffrn_reflns_limit_h_max 28
_diffrn_reflns_limit_h_min 0
_diffrn_reflns_limit_k_max 5
_diffrn_reflns_limit_k_min 0
_diffrn_reflns_limit_l_max 14
_diffrn_reflns_limit_l_min 0
_diffrn_reflns_number 1135
_diffrn_reflns_theta_max 25
_diffrn_standards_decay_% 3
_diffrn_standards_interval_count 200
_diffrn_standards_number 3
_exptl_absorpt_coefficient_mu 0.147
_exptl_absorpt_correction_T_max 1.00
_exptl_absorpt_correction_T_min 0.98
_exptl_absorpt_correction_type '\y scan (Fair, 1990)'
_exptl_crystal_colour yellow
_exptl_crystal_density_diffrn 1.676
_exptl_crystal_description prismatic
_exptl_crystal_size_max 0.40
_exptl_crystal_size_mid 0.16
_exptl_crystal_size_min 0.12
_refine_diff_density_max 0.17
_refine_diff_density_min -0.27
_refine_ls_extinction_method none
_refine_ls_goodness_of_fit_obs 0.98
_refine_ls_hydrogen_treatment refall
_refine_ls_number_parameters 231
_refine_ls_number_reflns 826
_refine_ls_R_factor_obs 0.037
_refine_ls_shift/esd_max 0.15
_refine_ls_structure_factor_coef Fsqd
_refine_ls_weighting_scheme
;
w = 1/[\s^2^(F~o~)^2^ + (0.137P)^2^]
where  P = [max(F~o~^2^,0) + 2F~o~^2^]/3
;
_refine_ls_wR_factor_obs 0.087
_reflns_number_observed 826
_reflns_number_total 1135
_reflns_observed_criterion I>2.0\s(I)
_cod_data_source_file as1156.cif
_cod_data_source_block as1156b
_cod_original_cell_volume 1233.5(8)
_cod_database_code 2004347

loop_
_symmetry_equiv_pos_as_xyz
x,y,z
-x,-y,1/2+z
1/2+x,1/2-y,z
1/2-x,1/2+y,1/2+z

loop_
_atom_site_label
_atom_site_fract_x
_atom_site_fract_y
_atom_site_fract_z
_atom_site_U_iso_or_equiv
C(11) .9173(2) .4584(10) .2205(4) .035(1)
C(21) .9013(2) .2509(10) .3069(3) .035(1)
O(211) .8501(1) .1719(8) .3182(3) .051(1)
C(31) .9455(2) .1406(9) .3781(3) .036(1)
N(31) .9350(2) -.0739(8) .4697(3) .045(1)
O(311) .8874(1) -.1598(10) .4901(3) .072(1)
O(321) .9745(2) -.1658(10) .5248(3) .067(1)
C(41) 1.0001(2) .2233(11) .3597(4) .039(1)
C(51) 1.0124(2) .4187(10) .2735(4) .038(1)
N(51) 1.0704(1) .4940(10) .2505(3) .047(1)
O(511) 1.1062(1) .3463(10) .2999(4) .078(1)
O(521) 1.0814(1) .6997(10) .1841(4) .067(1)
C(61) .9722(2) .5439(10) .2033(4) .036(1)
C(111) .8749(2) .5905(11) .1433(4) .044(1)
O(101) .8861(1) .7748(9) .0697(3) .063(1)
O(111) .8234(1) .4990(9) .1580(3) .053(1)
N(12) .7367(1) -.2029(10) .3224(4) .053(1)
N(22) .7755(1) -.2282(10) .4072(3) .044(1)
C(32) .7575(2) -.3992(12) .4915(4) .046(1)
N(312) .7842(2) -.4703(15) .5841(4) .081(2)
N(42) .7051(2) -.4847(10) .4618(4) .051(1)
C(52) .6954(2) -.3601(13) .3595(4) .055(1)
H41 1.0250(23) .1145(141) .4184(60) .093(20)
H61 .9831(17) .6953(99) .1365(41) .040(12)
H111 .8288(23) .3732(139) .2165(55) .071(18)
H22 .8074(21) -.1228(107) .3993(47) .054(14)
H3112 .7681(20) -.5598(122) .6393(50) .056(15)
H3122 .8177(27) -.4462(141) .5957(66) .087(22)
H42 .6730(33) -.6229(167) .5253(77) .136(28)
H52 .6594(26) -.3813(162) .3179(61) .099(19)

loop_
_geom_angle_atom_site_label_1
_geom_angle_atom_site_label_2
_geom_angle_atom_site_label_3
_geom_angle
_geom_angle_publ_flag
C(61) C(11) C(21) 122.3(4) yes
C(61) C(11) C(111) 117.6(4) yes
C(21) C(11) C(111) 120.1(3) yes
O(211) C(21) C(11) 120.3(3) yes
O(211) C(21) C(31) 124.1(4) yes
C(11) C(21) C(31) 115.6(3) yes
C(41) C(31) C(21) 121.8(4) yes
C(41) C(31) N(31) 116.8(4) yes
C(21) C(31) N(31) 121.3(3) yes
O(321) N(31) O(311) 121.5(4) yes
O(321) N(31) C(31) 118.2(4) yes
O(311) N(31) C(31) 120.3(4) yes
C(51) C(41) C(31) 119.2(4) yes
C(51) C(41) H41 132(3) no
C(31) C(41) H41 109(3) no
C(41) C(51) C(61) 122.8(4) yes
C(41) C(51) N(51) 119.2(4) yes
C(61) C(51) N(51) 118.0(4) yes
O(521) N(51) O(511) 122.7(4) yes
O(511) N(51) C(51) 117.9(4) yes
C(51) C(61) C(11) 118.2(4) yes
C(51) C(61) H61 121(2) no
C(11) C(61) H61 121(2) no
O(101) C(111) O(111) 120.3(4) yes
O(101) C(111) C(11) 122.8(4) yes
O(111) C(111) C(11) 116.8(4) yes
C(111) O(111) H111 99(4) no
C(52) N(12) N(22) 103.6(4) yes
C(32) N(22) N(12) 112.0(3) yes
C(32) N(22) H22 130(3) no
N(12) N(22) H22 118(3) no
N(312) C(32) N(22) 127.4(4) yes
N(312) C(32) N(42) 127.4(5) yes
N(22) C(32) N(42) 105.2(4) yes
C(32) N(312) H3112 122(4) no
C(32) N(312) H3122 126(5) no
H3112 N(312) H3122 112(6) no
C(52) N(42) C(32) 106.5(4) yes
C(52) N(42) H42 129(4) no
C(32) N(42) H42 124(4) no
N(12) C(52) N(42) 112.8(4) no
N(12) C(52) H52 124(4) no
N(42) C(52) H52 124(4) no

loop_
_geom_bond_atom_site_label_1
_geom_bond_atom_site_label_2
_geom_bond_distance
_geom_bond_publ_flag
C(11) C(61) 1.389(5) yes
C(11) C(21) 1.415(6) yes
C(11) C(111) 1.484(6) yes
C(21) O(211) 1.286(4) yes
C(21) C(31) 1.440(6) yes
C(31) C(41) 1.380(6) yes
C(31) N(31) 1.450(5) yes
N(31) O(321) 1.219(5) yes
N(31) O(311) 1.229(5) yes
C(41) C(51) 1.358(7) yes
C(41) H41 1.03(7) no
C(51) C(61) 1.385(6) yes
C(51) N(51) 1.460(5) yes
N(51) O(521) 1.217(5) yes
N(51) O(511) 1.221(5) yes
C(61) H61 1.06(5) no
C(111) O(101) 1.212(5) yes
C(111) O(111) 1.311(5) yes
O(111) H111 0.89(6) no
N(12) C(52) 1.281(6) yes
N(12) N(22) 1.376(5) yes
N(22) C(32) 1.315(6) yes
N(22) H22 0.90(5) no
C(32) N(312) 1.306(7) yes
C(32) N(42) 1.361(6) yes
N(312) H3112 0.85(6) no
N(312) H3122 0.83(6) no
N(42) C(52) 1.346(7) no
N(42) H42 1.23(8) no
C(52) H52 1.00(7) no
